data_4501419
loop_
_publ_author_name
'Chen, Kai'
'Feng, Xing'
'Liang, Li-Li'
'Zhang, Yun-Qian'
'Zhu, Qian-Jiang'
'Xue, Sai-Feng'
'Tao, Zhu'

_publ_section_title
;
 Coordination and Supramolecular Self-Assemblies of Alkali and Alkaline
 Earth Metal Ions to Cucurbit[5]uril in the Presence of Nitrophenol
;
_journal_issue 12
_journal_name_full 'Crystal Growth &amp; Design'
_journal_page_first 5712
_journal_paper_doi 10.1021/cg201272e
_journal_volume 11
_journal_year 2011
_chemical_formula_moiety 'C84 H60 Cl2 K2 N44 O20, 4(C6 H5 N O3), 127(H2 O)'
_chemical_formula_sum 'C84 H334 Cl2 K2 N44 O159'
_chemical_formula_weight 4655.05
_chemical_name_systematic
;
 ?
;
_space_group_IT_number 62
_symmetry_cell_setting orthorhombic
_symmetry_space_group_name_Hall '-P 2ac 2n'
_symmetry_space_group_name_H-M 'P n m a'
_atom_sites_solution_hydrogens geom
_atom_sites_solution_primary direct
_atom_sites_solution_secondary difmap
_audit_creation_method SHELXL-97
_cell_angle_alpha 90.00
_cell_angle_beta 90.00
_cell_angle_gamma 90.00
_cell_formula_units_Z 4
_cell_length_a 18.076(5)
_cell_length_b 30.754(8)
_cell_length_c 34.191(9)
_cell_measurement_temperature 223(2)
_cell_volume 19007(9)
_computing_cell_refinement 'SAINT (Bruker, 2005)'
_computing_data_collection 'APEX2 (Bruker, 2005)'
_computing_data_reduction SAINT
_computing_molecular_graphics 'Ortep-3 for Windows (Farrugia, 1997)'
_computing_publication_material 'WinGX (Farrugia, 1999)'
_computing_structure_refinement 'SHELXL97 (Sheldrick, 2008)'
_computing_structure_solution 'SHELXS97 (Sheldrick, 2008)'
_diffrn_ambient_temperature 223(2)
_diffrn_measured_fraction_theta_full 0.969
_diffrn_measured_fraction_theta_max 0.969
_diffrn_measurement_device_type 'Bruker CCD Area Detector'
_diffrn_measurement_method '\f and \w scan'
_diffrn_radiation_monochromator graphite
_diffrn_radiation_source 'fine-focus sealed tube'
_diffrn_radiation_type MoK\a
_diffrn_radiation_wavelength 0.71073
_diffrn_reflns_av_R_equivalents 0.1308
_diffrn_reflns_av_sigmaI/netI 0.1311
_diffrn_reflns_limit_h_max 21
_diffrn_reflns_limit_h_min -21
_diffrn_reflns_limit_k_max 34
_diffrn_reflns_limit_k_min -37
_diffrn_reflns_limit_l_max 41
_diffrn_reflns_limit_l_min -41
_diffrn_reflns_number 128904
_diffrn_reflns_theta_full 25.99
_diffrn_reflns_theta_max 25.99
_diffrn_reflns_theta_min 0.89
_exptl_absorpt_coefficient_mu 0.224
_exptl_absorpt_correction_T_max 0.9757
_exptl_absorpt_correction_T_min 0.9586
_exptl_absorpt_correction_type multi-scan
_exptl_absorpt_process_details 'SADABS (Bruker, 2008)'
_exptl_crystal_colour colorless
_exptl_crystal_density_diffrn 1.627
_exptl_crystal_density_method 'not measured'
_exptl_crystal_description prism
_exptl_crystal_F_000 9960
_exptl_crystal_size_max 0.19
_exptl_crystal_size_mid 0.14
_exptl_crystal_size_min 0.11
_platon_squeeze_details
;
;
_refine_diff_density_max 0.858
_refine_diff_density_min -0.642
_refine_diff_density_rms 0.085
_refine_ls_extinction_method none
_refine_ls_goodness_of_fit_ref 0.953
_refine_ls_hydrogen_treatment constr
_refine_ls_matrix_type full
_refine_ls_number_parameters 714
_refine_ls_number_reflns 18467
_refine_ls_number_restraints 0
_refine_ls_restrained_S_all 0.953
_refine_ls_R_factor_all 0.1992
_refine_ls_R_factor_gt 0.1063
_refine_ls_shift/su_max 0.001
_refine_ls_shift/su_mean 0.000
_refine_ls_structure_factor_coef Fsqd
_refine_ls_weighting_details 'calc w=1/[\s^2^(Fo^2^)+(0.1636P)^2^+0.0000P] where P=(Fo^2^+2Fc^2^)/3'
_refine_ls_weighting_scheme calc
_refine_ls_wR_factor_gt 0.2830
_refine_ls_wR_factor_ref 0.3203
_reflns_number_gt 7452
_reflns_number_total 18467
_reflns_threshold_expression >2sigma(I)
_cod_data_source_file cg201272e_si_002.cif
_cod_data_source_block complex01
_cod_original_cell_volume 19007(8)
_cod_original_sg_symbol_Hall '-p 2ac 2n'
_cod_database_code 4501419

loop_
_symmetry_equiv_pos_as_xyz
'x, y, z'
'-x+1/2, -y, z+1/2'
'-x, y+1/2, -z'
'x+1/2, -y+1/2, -z+1/2'
'-x, -y, -z'
'x-1/2, y, -z-1/2'
'x, -y-1/2, z'
'-x-1/2, y-1/2, z-1/2'

loop_
_atom_site_label
_atom_site_type_symbol
_atom_site_fract_x
_atom_site_fract_y
_atom_site_fract_z
_atom_site_U_iso_or_equiv
_atom_site_adp_type
_atom_site_occupancy
_atom_site_symmetry_multiplicity
_atom_site_calc_flag
_atom_site_refinement_flags
K1 K 0.12892(10) 0.7500 0.03734(5) 0.0511(5) Uani 1 2 d S
K2 K -0.02203(9) 0.7500 -0.08231(5) 0.0704(6) Uani 1 2 d S
Cl1 Cl 0.2251(3) 0.7500 0.10240(18) 0.221(2) Uani 1 2 d S
Cl2 Cl 0.0685(3) 0.7500 -0.14725(17) 0.219(2) Uani 1 2 d S
C1 C -0.0814(3) 0.6895(2) -0.1666(2) 0.0602(17) Uani 1 1 d .
C2 C -0.0686(2) 0.68851(16) -0.23712(14) 0.0422(13) Uani 1 1 d .
H2 H -0.1088 0.6818 -0.2554 0.051 Uiso 1 1 calc R
C3 C -0.0347(3) 0.64583(18) -0.21867(16) 0.0577(15) Uani 1 1 d .
H3 H -0.0596 0.6195 -0.2280 0.069 Uiso 1 1 calc R
C4 C 0.0535(3) 0.68640(15) -0.25569(14) 0.0366(12) Uani 1 1 d .
C5 C -0.0261(4) 0.6243(2) -0.1466(2) 0.0776(9) Uani 1 1 d .
H5A H -0.0358 0.5942 -0.1535 0.093 Uiso 1 1 calc R
H5B H -0.0573 0.6319 -0.1246 0.093 Uiso 1 1 calc R
C6 C 0.1005(4) 0.61719(19) -0.22603(19) 0.0776(9) Uani 1 1 d .
H6A H 0.0766 0.5893 -0.2223 0.093 Uiso 1 1 calc R
H6B H 0.1324 0.6147 -0.2487 0.093 Uiso 1 1 calc R
C7 C 0.0789(5) 0.6517(2) -0.10172(17) 0.077(2) Uani 1 1 d .
C8 C 0.1199(4) 0.6094(2) -0.1551(2) 0.079(2) Uani 1 1 d .
H8 H 0.1154 0.5777 -0.1549 0.095 Uiso 1 1 calc R
C9 C 0.1899(4) 0.6258(2) -0.12784(19) 0.083(2) Uani 1 1 d .
H9 H 0.2190 0.6016 -0.1172 0.100 Uiso 1 1 calc R
C10 C 0.2105(5) 0.6478(2) -0.1931(3) 0.081(2) Uani 1 1 d .
C11 C 0.1865(4) 0.67056(19) -0.06625(19) 0.0776(9) Uani 1 1 d .
H11A H 0.2289 0.6528 -0.0592 0.093 Uiso 1 1 calc R
H11B H 0.1536 0.6712 -0.0439 0.093 Uiso 1 1 calc R
C12 C 0.3049(4) 0.6685(2) -0.1417(2) 0.0776(9) Uani 1 1 d .
H12A H 0.3219 0.6505 -0.1202 0.093 Uiso 1 1 calc R
H12B H 0.3411 0.6667 -0.1626 0.093 Uiso 1 1 calc R
C13 C 0.1713(3) 0.7500 -0.06153(17) 0.0287(14) Uani 1 2 d S
C14 C 0.2844(3) 0.72552(18) -0.08826(13) 0.0523(15) Uani 1 1 d .
H14 H 0.3234 0.7143 -0.0711 0.063 Uiso 1 1 calc R
C15 C 0.3042(4) 0.7500 -0.1524(2) 0.056(2) Uani 1 2 d S
C16 C -0.1401(4) 0.7500 -0.2024(2) 0.055(2) Uani 1 2 d S
H16A H -0.1720 0.7500 -0.1797 0.066 Uiso 1 2 calc SR
H16B H -0.1713 0.7500 -0.2255 0.066 Uiso 1 2 calc SR
C17 C -0.0131(6) 0.7500 -0.2803(3) 0.0776(9) Uani 1 2 d S
H17A H 0.0278 0.7500 -0.2986 0.093 Uiso 1 2 calc SR
H17B H -0.0587 0.7500 -0.2952 0.093 Uiso 1 2 calc SR
C18 C 0.3310(4) 0.7500 0.02056(19) 0.0394(12) Uani 1 2 d S
C19 C 0.4407(2) 0.72498(15) 0.04601(14) 0.0406(12) Uani 1 1 d .
H19 H 0.4807 0.7134 0.0296 0.049 Uiso 1 1 calc R
C20 C 0.4608(3) 0.7500 0.1115(2) 0.0394(12) Uani 1 2 d S
C21 C 0.3424(3) 0.67052(16) 0.02243(13) 0.0444(13) Uani 1 1 d .
H21A H 0.3845 0.6527 0.0151 0.053 Uiso 1 1 calc R
H21B H 0.3085 0.6708 0.0004 0.053 Uiso 1 1 calc R
C22 C 0.4590(3) 0.67030(18) 0.10105(16) 0.0557(15) Uani 1 1 d .
H22A H 0.4916 0.6699 0.1236 0.067 Uiso 1 1 calc R
H22B H 0.4821 0.6531 0.0806 0.067 Uiso 1 1 calc R
C23 C 0.2297(3) 0.64967(14) 0.05991(15) 0.0376(12) Uani 1 1 d .
C24 C 0.3422(3) 0.62594(16) 0.08554(15) 0.0466(13) Uani 1 1 d .
H24 H 0.3695 0.6018 0.0735 0.056 Uiso 1 1 calc R
C25 C 0.2812(3) 0.60791(16) 0.11242(16) 0.0521(14) Uani 1 1 d .
H25 H 0.2809 0.5761 0.1136 0.063 Uiso 1 1 calc R
C26 C 0.3638(3) 0.64869(16) 0.15056(15) 0.0391(12) Uani 1 1 d .
C27 C 0.1416(3) 0.62236(17) 0.10665(13) 0.0446(13) Uani 1 1 d .
H27A H 0.1344 0.5934 0.1171 0.054 Uiso 1 1 calc R
H27B H 0.1080 0.6259 0.0848 0.054 Uiso 1 1 calc R
C28 C 0.2579(3) 0.61864(16) 0.18671(16) 0.0543(15) Uani 1 1 d .
H28A H 0.2926 0.6184 0.2084 0.065 Uiso 1 1 calc R
H28B H 0.2364 0.5898 0.1846 0.065 Uiso 1 1 calc R
C29 C 0.0778(2) 0.68925(14) 0.12671(13) 0.0291(10) Uani 1 1 d .
C30 C 0.1280(3) 0.64883(16) 0.17925(13) 0.0415(12) Uani 1 1 d .
H30 H 0.1030 0.6221 0.1876 0.050 Uiso 1 1 calc R
C31 C 0.0860(3) 0.6888(2) 0.19383(14) 0.0541(15) Uani 1 1 d .
H31 H 0.0449 0.6812 0.2112 0.065 Uiso 1 1 calc R
C32 C 0.2107(3) 0.68793(18) 0.21675(15) 0.0487(14) Uani 1 1 d .
C33 C 0.0159(4) 0.7500 0.1600(2) 0.052(2) Uani 1 2 d S
H33A H -0.0161 0.7500 0.1827 0.063 Uiso 1 2 calc SR
H33B H -0.0150 0.7500 0.1368 0.063 Uiso 1 2 calc SR
C34 C 0.1387(4) 0.7500 0.2367(2) 0.0437(18) Uani 1 2 d S
H34A H 0.1726 0.7500 0.2587 0.052 Uiso 1 2 calc SR
H34B H 0.0888 0.7500 0.2471 0.052 Uiso 1 2 calc SR
N1 N -0.0960(2) 0.71120(16) -0.20225(14) 0.0605(10) Uani 1 1 d .
N2 N -0.0416(3) 0.65121(17) -0.17810(14) 0.0664(14) Uani 1 1 d .
N3 N -0.0097(2) 0.70952(13) -0.25604(11) 0.0419(10) Uani 1 1 d .
N4 N 0.0419(2) 0.65015(14) -0.23494(13) 0.0517(12) Uani 1 1 d .
N5 N 0.0570(4) 0.63001(18) -0.13536(17) 0.091(2) Uani 1 1 d .
N6 N 0.1496(3) 0.65032(16) -0.09731(14) 0.0605(10) Uani 1 1 d .
N7 N 0.1450(3) 0.62535(15) -0.19345(16) 0.0782(18) Uani 1 1 d .
N8 N 0.2319(3) 0.6525(2) -0.15583(16) 0.0827(18) Uani 1 1 d .
N9 N 0.2116(2) 0.71352(14) -0.07336(10) 0.0433(11) Uani 1 1 d .
N10 N 0.2979(2) 0.7124(2) -0.12899(13) 0.0729(16) Uani 1 1 d .
N11 N 0.3687(2) 0.71540(13) 0.02922(11) 0.0414(10) Uani 1 1 d .
N12 N 0.3046(3) 0.64971(14) 0.05638(12) 0.0521(11) Uani 1 1 d .
N13 N 0.4526(2) 0.71417(15) 0.08762(13) 0.0537(12) Uani 1 1 d .
N14 N 0.3906(2) 0.64985(12) 0.11172(12) 0.0431(10) Uani 1 1 d .
N15 N 0.2142(2) 0.62605(13) 0.09311(12) 0.0457(11) Uani 1 1 d .
N16 N 0.1228(2) 0.65395(13) 0.13657(11) 0.0461(11) Uani 1 1 d .
N17 N 0.2970(2) 0.62861(13) 0.15116(10) 0.0417(10) Uani 1 1 d .
N18 N 0.1982(2) 0.65084(13) 0.19487(11) 0.0426(10) Uani 1 1 d .
N19 N 0.0623(2) 0.71084(13) 0.16029(11) 0.0397(10) Uani 1 1 d .
N20 N 0.1492(2) 0.71231(15) 0.21547(12) 0.0519(12) Uani 1 1 d .
O1 O -0.1010(2) 0.69983(15) -0.13436(12) 0.0726(13) Uani 1 1 d .
O2 O 0.0324(3) 0.66641(16) -0.07965(13) 0.0803(15) Uani 1 1 d .
O3 O 0.1147(2) 0.7500 -0.04571(12) 0.0482(13) Uani 1 2 d S
O4 O 0.11281(19) 0.69516(11) -0.27316(10) 0.0521(9) Uani 1 1 d .
O5 O 0.2430(3) 0.66278(17) -0.22189(15) 0.0842(16) Uani 1 1 d .
O6 O 0.3196(3) 0.7500 -0.18611(17) 0.104(3) Uani 1 2 d S
O7 O 0.2703(3) 0.7500 0.00335(12) 0.0451(12) Uani 1 2 d S
O8 O 0.18696(19) 0.66553(11) 0.03751(9) 0.0435(8) Uani 1 1 d .
O9 O 0.05835(17) 0.69827(10) 0.09498(10) 0.0418(8) Uani 1 1 d .
O10 O 0.4793(3) 0.7500 0.14461(15) 0.0536(13) Uani 1 2 d S
O11 O 0.3925(2) 0.66368(12) 0.17870(11) 0.0558(10) Uani 1 1 d .
O12 O 0.2687(2) 0.69604(12) 0.23414(10) 0.0544(10) Uani 1 1 d .
C35 C 0.1924(3) 0.43101(17) 0.13833(18) 0.0637(12) Uani 1 1 d .
H35 H 0.1902 0.4376 0.1118 0.076 Uiso 1 1 calc R
C36 C 0.2130(3) 0.3911(2) 0.1510(2) 0.0719(19) Uani 1 1 d .
H36 H 0.2199 0.3688 0.1330 0.086 Uiso 1 1 calc R
C37 C 0.2246(3) 0.38298(18) 0.19221(17) 0.0496(10) Uani 1 1 d .
C38 C 0.2083(3) 0.41305(16) 0.21878(17) 0.0551(15) Uani 1 1 d .
H38 H 0.2142 0.4071 0.2453 0.066 Uiso 1 1 calc R
C39 C 0.1822(3) 0.45372(17) 0.20653(18) 0.0637(12) Uani 1 1 d .
H39 H 0.1701 0.4752 0.2246 0.076 Uiso 1 1 calc R
C40 C 0.1749(3) 0.46109(17) 0.16610(16) 0.0496(10) Uani 1 1 d .
N21 N 0.1539(3) 0.5063(2) 0.1561(2) 0.095(2) Uani 1 1 d .
O13 O 0.24772(17) 0.34261(13) 0.20062(11) 0.0615(11) Uani 1 1 d .
H13 H 0.2520 0.3400 0.2244 0.092 Uiso 1 1 calc R
O14 O 0.1410(4) 0.53083(18) 0.17778(19) 0.1248(17) Uani 1 1 d .
O15 O 0.1543(4) 0.51333(15) 0.11983(18) 0.1248(17) Uani 1 1 d .
C41 C 0.3915(3) 0.44458(18) 0.17412(17) 0.0562(15) Uani 1 1 d .
H41 H 0.3428 0.4454 0.1654 0.067 Uiso 1 1 calc R
C42 C 0.4301(3) 0.40682(16) 0.17271(17) 0.0518(14) Uani 1 1 d .
H42 H 0.4083 0.3815 0.1633 0.062 Uiso 1 1 calc R
C43 C 0.5055(3) 0.40682(19) 0.18600(14) 0.0521(15) Uani 1 1 d .
C44 C 0.5384(3) 0.4444(2) 0.2007(2) 0.0735(19) Uani 1 1 d .
H44 H 0.5875 0.4442 0.2089 0.088 Uiso 1 1 calc R
C45 C 0.4966(3) 0.4817(2) 0.2029(2) 0.087(2) Uani 1 1 d .
H45 H 0.5164 0.5068 0.2139 0.104 Uiso 1 1 calc R
C46 C 0.4241(3) 0.48170(17) 0.18845(18) 0.0557(15) Uani 1 1 d .
N22 N 0.3821(3) 0.52254(19) 0.18764(17) 0.0716(16) Uani 1 1 d .
O16 O 0.5485(2) 0.37168(14) 0.18429(14) 0.0777(13) Uani 1 1 d .
H16 H 0.5281 0.3529 0.1711 0.117 Uiso 1 1 calc R
O17 O 0.4090(3) 0.55616(15) 0.19884(17) 0.1008(17) Uani 1 1 d .
O18 O 0.3187(3) 0.52224(13) 0.17395(17) 0.1025(17) Uani 1 1 d .

loop_
_atom_site_aniso_label
_atom_site_aniso_U_11
_atom_site_aniso_U_22
_atom_site_aniso_U_33
_atom_site_aniso_U_23
_atom_site_aniso_U_13
_atom_site_aniso_U_12
K1 0.0690(11) 0.0499(10) 0.0345(9) 0.000 0.0033(8) 0.000
K2 0.0428(10) 0.1196(18) 0.0489(12) 0.000 0.0015(8) 0.000
Cl1 0.215(6) 0.229(6) 0.217(6) 0.000 -0.019(4) 0.000
Cl2 0.199(5) 0.265(7) 0.192(5) 0.000 0.019(4) 0.000
C1 0.052(3) 0.072(5) 0.056(4) 0.021(4) -0.015(3) -0.039(3)
C2 0.032(3) 0.053(3) 0.042(3) -0.010(3) -0.003(2) -0.020(2)
C3 0.076(4) 0.047(3) 0.051(4) 0.001(3) -0.004(3) -0.015(3)
C4 0.052(3) 0.025(3) 0.032(3) -0.006(2) -0.020(2) 0.005(2)
C5 0.108(3) 0.0483(18) 0.077(2) -0.0138(17) -0.0193(19) -0.0032(18)
C6 0.108(3) 0.0483(18) 0.077(2) -0.0138(17) -0.0193(19) -0.0032(18)
C7 0.156(8) 0.054(4) 0.021(3) 0.008(3) 0.022(4) -0.028(5)
C8 0.104(5) 0.074(5) 0.058(5) -0.009(4) -0.038(4) 0.008(4)
C9 0.125(6) 0.076(5) 0.047(4) -0.039(4) -0.050(4) 0.062(4)
C10 0.083(5) 0.070(5) 0.088(6) -0.026(5) -0.042(5) 0.040(4)
C11 0.108(3) 0.0483(18) 0.077(2) -0.0138(17) -0.0193(19) -0.0032(18)
C12 0.108(3) 0.0483(18) 0.077(2) -0.0138(17) -0.0193(19) -0.0032(18)
C13 0.036(4) 0.037(4) 0.013(3) 0.000 0.016(3) 0.000
C14 0.043(3) 0.094(4) 0.020(3) -0.006(3) -0.013(2) 0.006(3)
C15 0.025(4) 0.126(8) 0.017(4) 0.000 0.011(3) 0.000
C16 0.023(3) 0.080(6) 0.063(5) 0.000 -0.004(3) 0.000
C17 0.108(3) 0.0483(18) 0.077(2) -0.0138(17) -0.0193(19) -0.0032(18)
C18 0.034(3) 0.060(4) 0.024(3) 0.000 0.019(2) 0.000
C19 0.035(3) 0.047(3) 0.039(3) -0.002(2) -0.003(2) 0.002(2)
C20 0.034(3) 0.060(4) 0.024(3) 0.000 0.019(2) 0.000
C21 0.067(3) 0.047(3) 0.020(3) -0.019(2) -0.001(2) 0.004(3)
C22 0.047(3) 0.061(4) 0.059(4) -0.009(3) 0.002(3) 0.034(3)
C23 0.055(3) 0.019(2) 0.039(3) -0.011(2) 0.022(3) 0.005(2)
C24 0.063(3) 0.027(3) 0.050(3) -0.011(3) 0.006(3) 0.017(3)
C25 0.074(4) 0.021(3) 0.061(4) -0.015(3) -0.004(3) 0.000(3)
C26 0.043(3) 0.042(3) 0.033(3) 0.014(2) -0.006(2) 0.013(2)
C27 0.049(3) 0.061(4) 0.024(3) -0.017(2) 0.001(2) -0.013(3)
C28 0.080(4) 0.030(3) 0.053(4) -0.009(3) -0.012(3) 0.014(3)
C29 0.036(2) 0.032(3) 0.020(3) 0.000(2) -0.017(2) 0.004(2)
C30 0.051(3) 0.037(3) 0.037(3) 0.009(2) -0.007(2) -0.024(2)
C31 0.054(3) 0.091(5) 0.018(3) -0.002(3) -0.002(2) 0.009(3)
C32 0.050(3) 0.055(4) 0.041(3) 0.028(3) -0.002(3) 0.011(3)
C33 0.054(5) 0.064(5) 0.040(5) 0.000 -0.010(4) 0.000
C34 0.058(4) 0.023(4) 0.050(5) 0.000 0.015(4) 0.000
N1 0.057(2) 0.070(2) 0.054(2) 0.0211(19) -0.0276(17) -0.0077(18)
N2 0.097(4) 0.056(3) 0.046(3) 0.016(3) -0.018(3) -0.030(3)
N3 0.043(2) 0.050(3) 0.033(2) 0.003(2) -0.0138(18) -0.002(2)
N4 0.046(2) 0.042(3) 0.067(3) -0.001(2) -0.011(2) -0.021(2)
N5 0.123(5) 0.068(4) 0.083(4) -0.018(3) -0.073(4) -0.002(4)
N6 0.057(2) 0.070(2) 0.054(2) 0.0211(19) -0.0276(17) -0.0077(18)
N7 0.114(4) 0.039(3) 0.082(4) 0.000(3) -0.074(4) 0.016(3)
N8 0.072(3) 0.133(5) 0.043(3) -0.020(3) -0.037(3) 0.040(3)
N9 0.057(3) 0.063(3) 0.011(2) 0.0027(19) -0.0131(18) -0.021(2)
N10 0.050(3) 0.139(5) 0.030(3) -0.019(3) 0.010(2) -0.006(3)
N11 0.046(2) 0.046(3) 0.032(2) 0.0044(19) 0.0044(18) 0.017(2)
N12 0.070(3) 0.056(3) 0.030(2) -0.005(2) -0.006(2) 0.005(2)
N13 0.042(2) 0.058(3) 0.061(3) 0.006(3) 0.012(2) 0.000(2)
N14 0.055(3) 0.026(2) 0.048(3) -0.004(2) 0.007(2) 0.014(2)
N15 0.065(3) 0.031(2) 0.041(3) -0.008(2) -0.015(2) -0.003(2)
N16 0.072(3) 0.041(3) 0.026(2) 0.001(2) -0.002(2) -0.017(2)
N17 0.062(3) 0.044(3) 0.019(2) -0.0122(19) 0.0033(19) 0.004(2)
N18 0.050(2) 0.033(2) 0.044(3) -0.020(2) -0.002(2) -0.003(2)
N19 0.038(2) 0.044(3) 0.037(3) -0.006(2) 0.0032(18) 0.0077(19)
N20 0.043(2) 0.067(3) 0.045(3) -0.005(2) -0.011(2) -0.010(2)
O1 0.052(2) 0.123(4) 0.042(3) -0.011(3) 0.0061(19) -0.044(2)
O2 0.090(3) 0.094(3) 0.058(3) 0.043(3) -0.024(2) -0.055(3)
O3 0.037(3) 0.082(4) 0.025(3) 0.000 0.006(2) 0.000
O4 0.048(2) 0.050(2) 0.058(2) 0.0040(19) -0.0053(18) 0.0068(18)
O5 0.074(3) 0.106(4) 0.073(3) -0.038(3) -0.028(3) 0.038(3)
O6 0.037(3) 0.236(9) 0.040(4) 0.000 0.010(3) 0.000
O7 0.052(3) 0.055(3) 0.028(3) 0.000 -0.010(2) 0.000
O8 0.060(2) 0.042(2) 0.0281(19) -0.0041(16) -0.0042(16) 0.0095(17)
O9 0.0451(19) 0.043(2) 0.037(2) -0.0088(17) -0.0036(16) 0.0014(16)
O10 0.055(3) 0.066(4) 0.039(3) 0.000 0.000(2) 0.000
O11 0.062(2) 0.065(3) 0.040(2) -0.003(2) -0.0049(18) 0.0088(19)
O12 0.059(2) 0.057(2) 0.048(2) -0.0175(19) -0.0146(18) 0.0084(18)
C35 0.098(3) 0.027(2) 0.066(3) -0.002(2) -0.021(2) 0.001(2)
C36 0.066(4) 0.049(4) 0.101(5) -0.014(4) 0.003(3) -0.033(3)
C37 0.056(2) 0.044(2) 0.049(3) 0.038(2) -0.0017(19) -0.0069(19)
C38 0.076(4) 0.029(3) 0.060(4) 0.009(3) 0.008(3) 0.004(3)
C39 0.098(3) 0.027(2) 0.066(3) -0.002(2) -0.021(2) 0.001(2)
C40 0.056(2) 0.044(2) 0.049(3) 0.038(2) -0.0017(19) -0.0069(19)
N21 0.102(5) 0.099(5) 0.083(5) 0.038(4) -0.054(4) -0.029(4)
O13 0.039(2) 0.090(3) 0.056(2) 0.019(2) 0.0004(16) -0.0094(19)
O14 0.213(5) 0.055(2) 0.107(3) 0.004(2) -0.069(3) -0.021(3)
O15 0.213(5) 0.055(2) 0.107(3) 0.004(2) -0.069(3) -0.021(3)
C41 0.047(3) 0.053(4) 0.069(4) 0.011(3) 0.018(3) -0.008(3)
C42 0.045(3) 0.029(3) 0.081(4) 0.021(3) -0.002(3) 0.006(2)
C43 0.061(3) 0.060(4) 0.035(3) 0.009(3) 0.020(3) 0.028(3)
C44 0.054(4) 0.062(4) 0.104(6) 0.015(4) 0.016(3) -0.002(3)
C45 0.054(4) 0.040(4) 0.166(7) 0.010(4) 0.005(4) 0.013(3)
C46 0.050(3) 0.027(3) 0.090(5) -0.005(3) 0.005(3) -0.004(3)
N22 0.040(3) 0.071(4) 0.104(4) 0.027(3) -0.004(3) -0.012(3)
O16 0.071(3) 0.065(3) 0.097(4) 0.013(2) 0.022(2) 0.037(2)
O17 0.091(3) 0.046(3) 0.166(5) -0.029(3) -0.009(3) -0.008(3)
O18 0.100(4) 0.041(3) 0.166(5) 0.005(3) -0.009(4) -0.007(3)

loop_
_atom_type_symbol
_atom_type_description
_atom_type_scat_dispersion_real
_atom_type_scat_dispersion_imag
_atom_type_scat_source
C C 0.0033 0.0016 'International Tables Vol C Tables 4.2.6.8 and 6.1.1.4'
H H 0.0000 0.0000 'International Tables Vol C Tables 4.2.6.8 and 6.1.1.4'
N N 0.0061 0.0033 'International Tables Vol C Tables 4.2.6.8 and 6.1.1.4'
O O 0.0106 0.0060 'International Tables Vol C Tables 4.2.6.8 and 6.1.1.4'
K K 0.2009 0.2494 'International Tables Vol C Tables 4.2.6.8 and 6.1.1.4'
Cl Cl 0.1484 0.1585 'International Tables Vol C Tables 4.2.6.8 and 6.1.1.4'

loop_
_geom_angle_atom_site_label_1
_geom_angle_atom_site_label_2
_geom_angle_atom_site_label_3
_geom_angle
_geom_angle_site_symmetry_1
_geom_angle_site_symmetry_3
O8 K1 O8 136.02(15) 7_575 .
O8 K1 O7 70.12(8) 7_575 .
O8 K1 O7 70.12(8) . .
O8 K1 Cl1 76.58(9) 7_575 .
O8 K1 Cl1 76.58(9) . .
O7 K1 Cl1 76.46(16) . .
O8 K1 O9 69.32(9) 7_575 7_575
O8 K1 O9 133.41(10) . 7_575
O7 K1 O9 134.20(9) . 7_575
Cl1 K1 O9 74.30(13) . 7_575
O8 K1 O9 133.41(10) 7_575 .
O8 K1 O9 69.32(9) . .
O7 K1 O9 134.20(9) . .
Cl1 K1 O9 74.30(13) . .
O9 K1 O9 68.25(13) 7_575 .
O8 K1 O3 92.05(8) 7_575 .
O8 K1 O3 92.05(8) . .
O7 K1 O3 70.70(13) . .
Cl1 K1 O3 147.16(17) . .
O9 K1 O3 130.66(10) 7_575 .
O9 K1 O3 130.66(10) . .
O8 K1 C13 85.36(8) 7_575 .
O8 K1 C13 85.36(8) . .
O7 K1 C13 52.76(14) . .
Cl1 K1 C13 129.22(18) . .
O9 K1 C13 141.00(8) 7_575 .
O9 K1 C13 141.00(8) . .
O3 K1 C13 17.94(13) . .
O8 K1 K2 102.09(7) 7_575 .
O8 K1 K2 102.09(7) . .
O7 K1 K2 99.24(10) . .
Cl1 K1 K2 175.70(14) . .
O9 K1 K2 109.18(8) 7_575 .
O9 K1 K2 109.18(8) . .
O3 K1 K2 28.54(9) . .
C13 K1 K2 46.48(11) . .
O1 K2 O1 68.1(2) . 7_575
O1 K2 O2 136.84(14) . 7_575
O1 K2 O2 71.56(13) 7_575 7_575
O1 K2 O2 71.56(13) . .
O1 K2 O2 136.84(14) 7_575 .
O2 K2 O2 137.93(17) 7_575 .
O1 K2 Cl2 77.71(14) . .
O1 K2 Cl2 77.71(14) 7_575 .
O2 K2 Cl2 79.32(11) 7_575 .
O2 K2 Cl2 79.32(11) . .
O1 K2 O3 138.96(11) . .
O1 K2 O3 138.96(11) 7_575 .
O2 K2 O3 70.50(9) 7_575 .
O2 K2 O3 70.50(9) . .
Cl2 K2 O3 80.47(16) . .
O1 K2 K1 145.60(10) . .
O1 K2 K1 145.60(10) 7_575 .
O2 K2 K1 76.95(9) 7_575 .
O2 K2 K1 76.95(9) . .
Cl2 K2 K1 109.92(14) . .
O3 K2 K1 29.45(9) . .
O1 C1 N1 127.7(7) . .
O1 C1 N2 128.1(6) . .
N1 C1 N2 104.1(6) . .
N3 C2 N1 114.3(4) . .
N3 C2 C3 105.8(4) . .
N1 C2 C3 101.6(4) . .
N3 C2 H2 111.5 . .
N1 C2 H2 111.5 . .
C3 C2 H2 111.5 . .
N2 C3 N4 116.1(5) . .
N2 C3 C2 105.2(5) . .
N4 C3 C2 97.8(4) . .
N2 C3 H3 112.2 . .
N4 C3 H3 112.2 . .
C2 C3 H3 112.2 . .
O4 C4 N4 124.4(4) . .
O4 C4 N3 127.4(4) . .
N4 C4 N3 108.2(5) . .
N2 C5 N5 108.6(5) . .
N2 C5 H5A 110.0 . .
N5 C5 H5A 110.0 . .
N2 C5 H5B 110.0 . .
N5 C5 H5B 110.0 . .
H5A C5 H5B 108.3 . .
N7 C6 N4 116.6(5) . .
N7 C6 H6A 108.1 . .
N4 C6 H6A 108.1 . .
N7 C6 H6B 108.1 . .
N4 C6 H6B 108.1 . .
H6A C6 H6B 107.3 . .
O2 C7 N6 128.7(7) . .
O2 C7 N5 119.7(8) . .
N6 C7 N5 111.4(7) . .
N5 C8 N7 120.4(6) . .
N5 C8 C9 101.7(5) . .
N7 C8 C9 99.5(6) . .
N5 C8 H8 111.3 . .
N7 C8 H8 111.3 . .
C9 C8 H8 111.3 . .
N8 C9 N6 115.3(5) . .
N8 C9 C8 101.4(5) . .
N6 C9 C8 100.2(5) . .
N8 C9 H9 112.9 . .
N6 C9 H9 112.9 . .
C8 C9 H9 112.9 . .
O5 C10 N8 125.4(8) . .
O5 C10 N7 126.2(7) . .
N8 C10 N7 108.3(8) . .
N6 C11 N9 115.9(5) . .
N6 C11 H11A 108.3 . .
N9 C11 H11A 108.3 . .
N6 C11 H11B 108.3 . .
N9 C11 H11B 108.3 . .
H11A C11 H11B 107.4 . .
N10 C12 N8 109.4(5) . .
N10 C12 H12A 109.8 . .
N8 C12 H12A 109.8 . .
N10 C12 H12B 109.8 . .
N8 C12 H12B 109.8 . .
H12A C12 H12B 108.2 . .
O3 C13 N9 126.6(3) . .
O3 C13 N9 126.6(3) . 7_575
N9 C13 N9 106.8(5) . 7_575
O3 C13 K1 49.3(3) . .
N9 C13 K1 113.4(3) . .
N9 C13 K1 113.4(3) 7_575 .
N9 C14 N10 114.3(4) . .
N9 C14 C14 104.7(3) . 7_575
N10 C14 C14 106.0(3) . 7_575
N9 C14 H14 110.6 . .
N10 C14 H14 110.6 . .
C14 C14 H14 110.6 7_575 .
O6 C15 N10 124.8(3) . 7_575
O6 C15 N10 124.8(3) . .
N10 C15 N10 110.1(6) 7_575 .
N1 C16 N1 112.6(5) . 7_575
N1 C16 H16A 109.1 . .
N1 C16 H16A 109.1 7_575 .
N1 C16 H16B 109.1 . .
N1 C16 H16B 109.1 7_575 .
H16A C16 H16B 107.8 . .
N3 C17 N3 112.6(7) 7_575 .
N3 C17 H17A 109.1 7_575 .
N3 C17 H17A 109.1 . .
N3 C17 H17B 109.1 7_575 .
N3 C17 H17B 109.1 . .
H17A C17 H17B 107.8 . .
O7 C18 N11 124.8(3) . .
O7 C18 N11 124.8(3) . 7_575
N11 C18 N11 110.2(6) . 7_575
N11 C19 N13 117.7(4) . .
N11 C19 C19 101.7(2) . 7_575
N13 C19 C19 103.0(3) . 7_575
N11 C19 H19 111.2 . .
N13 C19 H19 111.2 . .
C19 C19 H19 111.2 7_575 .
O10 C20 N13 126.7(3) . .
O10 C20 N13 126.7(3) . 7_575
N13 C20 N13 106.0(6) . 7_575
N11 C21 N12 115.2(4) . .
N11 C21 H21A 108.5 . .
N12 C21 H21A 108.5 . .
N11 C21 H21B 108.5 . .
N12 C21 H21B 108.5 . .
H21A C21 H21B 107.5 . .
N13 C22 N14 115.2(4) . .
N13 C22 H22A 108.5 . .
N14 C22 H22A 108.5 . .
N13 C22 H22B 108.5 . .
N14 C22 H22B 108.5 . .
H22A C22 H22B 107.5 . .
O8 C23 N12 126.0(5) . .
O8 C23 N15 127.8(5) . .
N12 C23 N15 106.0(5) . .
N12 C24 N14 117.6(4) . .
N12 C24 C25 105.3(4) . .
N14 C24 C25 104.2(4) . .
N12 C24 H24 109.8 . .
N14 C24 H24 109.8 . .
C25 C24 H24 109.8 . .
N15 C25 N17 112.9(4) . .
N15 C25 C24 100.5(4) . .
N17 C25 C24 103.8(4) . .
N15 C25 H25 112.9 . .
N17 C25 H25 112.9 . .
C24 C25 H25 112.9 . .
O11 C26 N17 123.6(5) . .
O11 C26 N14 127.0(5) . .
N17 C26 N14 109.3(4) . .
N15 C27 N16 113.5(4) . .
N15 C27 H27A 108.9 . .
N16 C27 H27A 108.9 . .
N15 C27 H27B 108.9 . .
N16 C27 H27B 108.9 . .
H27A C27 H27B 107.7 . .
N17 C28 N18 111.8(4) . .
N17 C28 H28A 109.3 . .
N18 C28 H28A 109.3 . .
N17 C28 H28B 109.3 . .
N18 C28 H28B 109.3 . .
H28A C28 H28B 107.9 . .
O9 C29 N19 127.3(4) . .
O9 C29 N16 125.5(4) . .
N19 C29 N16 107.2(4) . .
N18 C30 N16 116.0(4) . .
N18 C30 C31 107.2(4) . .
N16 C30 C31 101.9(4) . .
N18 C30 H30 110.5 . .
N16 C30 H30 110.5 . .
C31 C30 H30 110.5 . .
N19 C31 C30 105.9(4) . .
N19 C31 N20 113.2(5) . .
C30 C31 N20 99.5(4) . .
N19 C31 H31 112.5 . .
C30 C31 H31 112.5 . .
N20 C31 H31 112.5 . .
O12 C32 N20 127.5(5) . .
O12 C32 N18 124.6(5) . .
N20 C32 N18 107.9(5) . .
N19 C33 N19 110.3(6) . 7_575
N19 C33 H33A 109.6 . .
N19 C33 H33A 109.6 7_575 .
N19 C33 H33B 109.6 . .
N19 C33 H33B 109.6 7_575 .
H33A C33 H33B 108.1 . .
N20 C34 N20 114.1(6) . 7_575
N20 C34 H34A 108.7 . .
N20 C34 H34A 108.7 7_575 .
N20 C34 H34B 108.7 . .
N20 C34 H34B 108.7 7_575 .
H34A C34 H34B 107.6 . .
C1 N1 C16 120.0(6) . .
C1 N1 C2 114.4(5) . .
C16 N1 C2 125.4(5) . .
C5 N2 C3 132.8(6) . .
C5 N2 C1 112.2(5) . .
C3 N2 C1 114.4(5) . .
C4 N3 C2 113.4(4) . .
C4 N3 C17 118.6(5) . .
C2 N3 C17 127.4(5) . .
C4 N4 C6 124.2(5) . .
C4 N4 C3 114.6(4) . .
C6 N4 C3 121.2(5) . .
C7 N5 C8 111.6(6) . .
C7 N5 C5 122.3(7) . .
C8 N5 C5 125.8(5) . .
C7 N6 C11 123.2(6) . .
C7 N6 C9 115.0(5) . .
C11 N6 C9 121.8(5) . .
C10 N7 C6 126.6(7) . .
C10 N7 C8 115.2(6) . .
C6 N7 C8 118.2(6) . .
C10 N8 C9 114.1(7) . .
C10 N8 C12 127.0(7) . .
C9 N8 C12 115.4(5) . .
C13 N9 C11 122.1(4) . .
C13 N9 C14 111.6(4) . .
C11 N9 C14 125.8(5) . .
C15 N10 C12 126.7(5) . .
C15 N10 C14 109.0(5) . .
C12 N10 C14 124.4(6) . .
C18 N11 C19 113.2(5) . .
C18 N11 C21 124.2(4) . .
C19 N11 C21 122.6(4) . .
C23 N12 C24 114.6(4) . .
C23 N12 C21 121.8(4) . .
C24 N12 C21 123.5(4) . .
C20 N13 C22 123.7(5) . .
C20 N13 C19 114.0(5) . .
C22 N13 C19 122.2(4) . .
C26 N14 C22 123.0(4) . .
C26 N14 C24 111.1(4) . .
C22 N14 C24 125.8(4) . .
C23 N15 C27 120.5(4) . .
C23 N15 C25 113.5(4) . .
C27 N15 C25 126.0(4) . .
C29 N16 C27 119.1(4) . .
C29 N16 C30 111.1(4) . .
C27 N16 C30 127.8(4) . .
C26 N17 C28 123.2(4) . .
C26 N17 C25 110.5(4) . .
C28 N17 C25 124.3(4) . .
C30 N18 C32 113.4(4) . .
C30 N18 C28 124.3(4) . .
C32 N18 C28 122.1(4) . .
C29 N19 C31 113.2(4) . .
C29 N19 C33 120.9(4) . .
C31 N19 C33 125.3(5) . .
C32 N20 C34 124.5(5) . .
C32 N20 C31 111.6(5) . .
C34 N20 C31 122.9(5) . .
C1 O1 K2 126.1(3) . .
C7 O2 K2 125.0(4) . .
C13 O3 K2 125.3(4) . .
C13 O3 K1 112.7(4) . .
K2 O3 K1 122.01(16) . .
C18 O7 K1 127.4(4) . .
C23 O8 K1 128.6(3) . .
C29 O9 K1 129.8(3) . .
C36 C35 C40 117.2(6) . .
C36 C35 H35 121.4 . .
C40 C35 H35 121.4 . .
C35 C36 C37 120.6(6) . .
C35 C36 H36 119.7 . .
C37 C36 H36 119.7 . .
C38 C37 O13 124.5(5) . .
C38 C37 C36 120.9(5) . .
O13 C37 C36 114.5(5) . .
C37 C38 C39 119.4(5) . .
C37 C38 H38 120.3 . .
C39 C38 H38 120.3 . .
C38 C39 C40 118.0(5) . .
C38 C39 H39 121.0 . .
C40 C39 H39 121.0 . .
C35 C40 C39 123.6(5) . .
C35 C40 N21 122.4(5) . .
C39 C40 N21 113.7(6) . .
O14 N21 O15 123.9(8) . .
O14 N21 C40 123.4(7) . .
O15 N21 C40 112.7(7) . .
C37 O13 H13 109.5 . .
C42 C41 C46 120.2(5) . .
C42 C41 H41 119.9 . .
C46 C41 H41 119.9 . .
C41 C42 C43 118.5(5) . .
C41 C42 H42 120.7 . .
C43 C42 H42 120.7 . .
O16 C43 C44 116.0(5) . .
O16 C43 C42 122.7(6) . .
C44 C43 C42 121.3(5) . .
C45 C44 C43 118.4(6) . .
C45 C44 H44 120.8 . .
C43 C44 H44 120.8 . .
C44 C45 C46 119.7(6) . .
C44 C45 H45 120.2 . .
C46 C45 H45 120.2 . .
C41 C46 C45 121.8(5) . .
C41 C46 N22 118.7(5) . .
C45 C46 N22 119.4(5) . .
O17 N22 O18 120.0(6) . .
O17 N22 C46 121.2(5) . .
O18 N22 C46 118.7(5) . .
C43 O16 H16 109.5 . .

loop_
_geom_bond_atom_site_label_1
_geom_bond_atom_site_label_2
_geom_bond_distance
_geom_bond_site_symmetry_2
K1 O8 2.802(3) 7_575
K1 O8 2.802(3) .
K1 O7 2.807(5) .
K1 Cl1 2.823(6) .
K1 O9 2.836(4) 7_575
K1 O9 2.836(4) .
K1 O3 2.851(5) .
K1 C13 3.467(6) .
K1 K2 4.917(3) .
K2 O1 2.754(4) .
K2 O1 2.754(4) 7_575
K2 O2 2.754(5) 7_575
K2 O2 2.754(5) .
K2 Cl2 2.758(6) .
K2 O3 2.771(5) .
C1 O1 1.200(7) .
C1 N1 1.415(7) .
C1 N2 1.435(8) .
C2 N3 1.403(6) .
C2 N1 1.468(7) .
C2 C3 1.580(7) .
C2 H2 0.9800 .
C3 N2 1.402(7) .
C3 N4 1.498(7) .
C3 H3 0.9800 .
C4 O4 1.256(6) .
C4 N4 1.338(6) .
C4 N3 1.347(6) .
C5 N2 1.387(7) .
C5 N5 1.560(8) .
C5 H5A 0.9700 .
C5 H5B 0.9700 .
C6 N7 1.397(7) .
C6 N4 1.497(7) .
C6 H6A 0.9700 .
C6 H6B 0.9700 .
C7 O2 1.217(8) .
C7 N6 1.287(9) .
C7 N5 1.387(8) .
C8 N5 1.467(9) .
C8 N7 1.471(9) .
C8 C9 1.651(9) .
C8 H8 0.9800 .
C9 N8 1.473(9) .
C9 N6 1.480(8) .
C9 H9 0.9800 .
C10 O5 1.237(9) .
C10 N8 1.338(8) .
C10 N7 1.370(9) .
C11 N6 1.400(7) .
C11 N9 1.418(7) .
C11 H11A 0.9700 .
C11 H11B 0.9700 .
C12 N10 1.422(8) .
C12 N8 1.490(8) .
C12 H12A 0.9700 .
C12 H12B 0.9700 .
C13 O3 1.158(7) .
C13 N9 1.397(5) .
C13 N9 1.397(5) 7_575
C14 N9 1.458(6) .
C14 N10 1.471(6) .
C14 C14 1.506(11) 7_575
C14 H14 0.9800 .
C15 O6 1.185(8) .
C15 N10 1.413(6) 7_575
C15 N10 1.413(6) .
C16 N1 1.434(6) .
C16 N1 1.434(6) 7_575
C16 H16A 0.9700 .
C16 H16B 0.9700 .
C17 N3 1.497(6) 7_575
C17 N3 1.497(6) .
C17 H17A 0.9700 .
C17 H17B 0.9700 .
C18 O7 1.246(8) .
C18 N11 1.297(5) .
C18 N11 1.297(5) 7_575
C19 N11 1.453(6) .
C19 N13 1.477(6) .
C19 C19 1.539(9) 7_575
C19 H19 0.9800 .
C20 O10 1.181(8) .
C20 N13 1.379(6) .
C20 N13 1.379(6) 7_575
C21 N11 1.478(6) .
C21 N12 1.492(6) .
C21 H21A 0.9700 .
C21 H21B 0.9700 .
C22 N13 1.430(7) .
C22 N14 1.434(6) .
C22 H22A 0.9700 .
C22 H22B 0.9700 .
C23 O8 1.192(6) .
C23 N12 1.359(6) .
C23 N15 1.377(6) .
C24 N12 1.411(6) .
C24 N14 1.452(6) .
C24 C25 1.538(7) .
C24 H24 0.9800 .
C25 N15 1.488(6) .
C25 N17 1.497(6) .
C25 H25 0.9800 .
C26 O11 1.186(6) .
C26 N17 1.356(6) .
C26 N14 1.414(6) .
C27 N15 1.396(6) .
C27 N16 1.451(6) .
C27 H27A 0.9700 .
C27 H27B 0.9700 .
C28 N17 1.439(6) .
C28 N18 1.491(6) .
C28 H28A 0.9700 .
C28 H28B 0.9700 .
C29 O9 1.173(5) .
C29 N19 1.355(6) .
C29 N16 1.398(6) .
C30 N18 1.379(6) .
C30 N16 1.471(6) .
C30 C31 1.529(7) .
C30 H30 0.9800 .
C31 N19 1.399(6) .
C31 N20 1.542(6) .
C31 H31 0.9800 .
C32 O12 1.231(6) .
C32 N20 1.342(6) .
C32 N18 1.383(7) .
C33 N19 1.467(5) .
C33 N19 1.467(5) 7_575
C33 H33A 0.9700 .
C33 H33B 0.9700 .
C34 N20 1.381(5) .
C34 N20 1.381(5) 7_575
C34 H34A 0.9700 .
C34 H34B 0.9700 .
C35 C36 1.352(8) .
C35 C40 1.363(8) .
C35 H35 0.9300 .
C36 C37 1.448(8) .
C36 H36 0.9300 .
C37 C38 1.329(7) .
C37 O13 1.341(6) .
C38 C39 1.401(7) .
C38 H38 0.9300 .
C39 C40 1.407(7) .
C39 H39 0.9300 .
C40 N21 1.483(8) .
N21 O14 1.082(8) .
N21 O15 1.258(8) .
O13 H13 0.8200 .
C41 C42 1.356(7) .
C41 C46 1.375(7) .
C41 H41 0.9300 .
C42 C43 1.435(7) .
C42 H42 0.9300 .
C43 O16 1.332(6) .
C43 C44 1.394(8) .
C44 C45 1.377(8) .
C44 H44 0.9300 .
C45 C46 1.399(8) .
C45 H45 0.9300 .
C46 N22 1.469(7) .
N22 O17 1.206(6) .
N22 O18 1.237(6) .
O16 H16 0.8200 .

loop_
_platon_squeeze_void_nr
_platon_squeeze_void_average_x
_platon_squeeze_void_average_y
_platon_squeeze_void_average_z
_platon_squeeze_void_volume
_platon_squeeze_void_count_electrons
_platon_squeeze_void_content
1 -0.009 -0.010 0.002 10416 5088 ' '
2 0.823 0.250 0.216 9 8 ' '
3 0.323 0.250 0.284 9 8 ' '
4 0.677 0.750 0.716 9 9 ' '
5 0.177 0.750 0.784 9 9 ' '
